data_4500445
loop_
_publ_author_name
'Arlin, Jean-Baptiste'
'Florence, Alastair J.'
'Johnston, Andrea'
'Kennedy, Alan R.'
'Miller, Gary J.'
'Patterson, Kirsty'

_publ_section_title
;
 Systematic Data Set for Structure&#x2212;Property Investigations:
 Solubility and Solid-State Structure of Alkaline Earth Metal Salts of
 Benzoates
;
_journal_issue 4
_journal_name_full 'Crystal Growth &amp; Design'
_journal_page_first 1318
_journal_paper_doi 10.1021/cg101547r
_journal_volume 11
_journal_year 2011
_chemical_formula_sum 'C14 H16 Ca N2 O6'
_chemical_formula_weight 348.37
_chemical_name_systematic
;
 ?
;
_space_group_IT_number 19
_symmetry_cell_setting orthorhombic
_symmetry_space_group_name_Hall 'P 2ac 2ab'
_symmetry_space_group_name_H-M 'P 21 21 21'
_atom_sites_solution_hydrogens geom
_atom_sites_solution_primary direct
_atom_sites_solution_secondary difmap
_audit_creation_method SHELXL-97
_cell_angle_alpha 90.00
_cell_angle_beta 90.00
_cell_angle_gamma 90.00
_cell_formula_units_Z 4
_cell_length_a 6.607(2)
_cell_length_b 13.075(3)
_cell_length_c 18.444(4)
_cell_measurement_temperature 123(2)
_cell_volume 1593.3(7)
_computing_structure_refinement 'SHELXL-97 (Sheldrick, 1997)'
_diffrn_ambient_temperature 123(2)
_diffrn_measured_fraction_theta_full 0.990
_diffrn_measured_fraction_theta_max 0.990
_diffrn_measurement_device_type 'Nonius Kappa CCD'
_diffrn_measurement_method 'omega and phi scans'
_diffrn_radiation_monochromator graphite
_diffrn_radiation_source 'fine-focus sealed tube'
_diffrn_radiation_type MoK\a
_diffrn_radiation_wavelength 0.71073
_diffrn_reflns_av_R_equivalents 0.2178
_diffrn_reflns_av_sigmaI/netI 0.1362
_diffrn_reflns_limit_h_max 7
_diffrn_reflns_limit_h_min -7
_diffrn_reflns_limit_k_max 15
_diffrn_reflns_limit_k_min -15
_diffrn_reflns_limit_l_max 21
_diffrn_reflns_limit_l_min -21
_diffrn_reflns_number 12023
_diffrn_reflns_theta_full 24.99
_diffrn_reflns_theta_max 24.99
_diffrn_reflns_theta_min 4.10
_diffrn_standards_number 0
_exptl_absorpt_coefficient_mu 0.426
_exptl_absorpt_correction_type none
_exptl_crystal_colour colourless
_exptl_crystal_density_diffrn 1.452
_exptl_crystal_density_method 'not measured'
_exptl_crystal_description slab
_exptl_crystal_F_000 728
_exptl_crystal_size_max 0.40
_exptl_crystal_size_mid 0.30
_exptl_crystal_size_min 0.10
_refine_diff_density_max 1.074
_refine_diff_density_min -1.056
_refine_diff_density_rms 0.128
_refine_ls_abs_structure_details 'Flack H D (1983), Acta Cryst. A39, 876-881'
_refine_ls_abs_structure_Flack 0.03(13)
_refine_ls_extinction_method none
_refine_ls_goodness_of_fit_ref 1.086
_refine_ls_hydrogen_treatment mixed
_refine_ls_matrix_type full
_refine_ls_number_parameters 233
_refine_ls_number_reflns 2761
_refine_ls_number_restraints 10
_refine_ls_restrained_S_all 1.084
_refine_ls_R_factor_all 0.1372
_refine_ls_R_factor_gt 0.0932
_refine_ls_shift/su_max 0.002
_refine_ls_shift/su_mean 0.000
_refine_ls_structure_factor_coef Fsqd
_refine_ls_weighting_details 'calc w=1/[\s^2^(Fo^2^)+(0.1015P)^2^+4.1707P] where P=(Fo^2^+2Fc^2^)/3'
_refine_ls_weighting_scheme calc
_refine_ls_wR_factor_gt 0.2044
_refine_ls_wR_factor_ref 0.2358
_reflns_number_gt 1949
_reflns_number_total 2761
_reflns_threshold_expression I>2\s(I)
_cod_data_source_file cg101547r_si_001.cif
_cod_data_source_block miller1
_cod_original_sg_symbol_H-M P212121
_cod_database_code 4500445

loop_
_symmetry_equiv_pos_as_xyz
'x, y, z'
'-x+1/2, -y, z+1/2'
'x+1/2, -y+1/2, -z'
'-x, y+1/2, -z+1/2'

loop_
_atom_site_label
_atom_site_type_symbol
_atom_site_fract_x
_atom_site_fract_y
_atom_site_fract_z
_atom_site_U_iso_or_equiv
_atom_site_adp_type
_atom_site_occupancy
_atom_site_symmetry_multiplicity
_atom_site_calc_flag
_atom_site_refinement_flags
Ca1 Ca -0.0381(2) 0.25457(13) 0.05587(8) 0.0236(4) Uani 1 1 d .
O1 O 0.2969(8) 0.2064(5) 0.0716(3) 0.0265(14) Uani 1 1 d .
O2 O 0.6250(8) 0.1962(4) 0.0582(3) 0.0249(13) Uani 1 1 d .
O1W O -0.1139(9) 0.2553(5) 0.1872(3) 0.0335(14) Uani 1 1 d D
H2W H -0.233(7) 0.285(7) 0.188(4) 0.040 Uiso 1 1 d D
H1W H -0.079(11) 0.267(7) 0.2325(19) 0.040 Uiso 1 1 d D
O3 O -0.1772(9) 0.4317(5) 0.0636(3) 0.0308(14) Uani 1 1 d .
O2W O -0.0318(9) 0.0773(4) 0.0113(3) 0.0268(13) Uani 1 1 d D
H3W H 0.044(8) 0.056(6) -0.025(3) 0.032 Uiso 1 1 d D
H4W H -0.146(6) 0.084(7) -0.014(3) 0.032 Uiso 1 1 d D
O4 O 0.1465(9) 0.4127(5) 0.0872(3) 0.0307(15) Uani 1 1 d .
N1 N 0.4788(13) -0.1215(6) 0.3199(4) 0.0323(18) Uani 1 1 d D
H1N H 0.389(12) -0.092(7) 0.349(4) 0.039 Uiso 1 1 d D
H2N H 0.595(8) -0.142(8) 0.338(5) 0.039 Uiso 1 1 d D
N2 N 0.0979(14) 0.8999(7) 0.1089(5) 0.043(2) Uani 1 1 d D
H3N H 0.036(15) 0.926(7) 0.071(4) 0.052 Uiso 1 1 d D
H4N H 0.217(8) 0.920(8) 0.123(5) 0.052 Uiso 1 1 d D
C1 C 0.4751(13) 0.0969(6) 0.1532(4) 0.0217(18) Uani 1 1 d .
C2 C 0.6368(14) 0.0307(7) 0.1610(5) 0.030(2) Uani 1 1 d .
H2 H 0.7485 0.0348 0.1287 0.036 Uiso 1 1 calc R
C3 C 0.6357(14) -0.0417(7) 0.2161(5) 0.029(2) Uani 1 1 d .
H3 H 0.7451 -0.0886 0.2198 0.035 Uiso 1 1 calc R
C4 C 0.4791(14) -0.0472(7) 0.2656(4) 0.028(2) Uani 1 1 d .
C5 C 0.3212(15) 0.0218(8) 0.2581(5) 0.033(2) Uani 1 1 d .
H5 H 0.2144 0.0213 0.2926 0.040 Uiso 1 1 calc R
C6 C 0.3153(14) 0.0908(8) 0.2022(5) 0.032(2) Uani 1 1 d .
H6 H 0.2016 0.1347 0.1969 0.038 Uiso 1 1 calc R
C7 C 0.4644(13) 0.1694(6) 0.0917(4) 0.0212(17) Uani 1 1 d .
C8 C 0.0183(14) 0.5836(6) 0.0862(4) 0.026(2) Uani 1 1 d .
C9 C -0.1305(15) 0.6505(7) 0.0638(5) 0.035(2) Uani 1 1 d .
H9 H -0.2521 0.6245 0.0434 0.042 Uiso 1 1 calc R
C10 C -0.1041(14) 0.7571(8) 0.0707(5) 0.037(2) Uani 1 1 d .
H10 H -0.2066 0.8026 0.0545 0.044 Uiso 1 1 calc R
C11 C 0.0725(15) 0.7950(7) 0.1012(5) 0.037(2) Uani 1 1 d .
C12 C 0.2222(15) 0.7271(7) 0.1249(5) 0.034(2) Uani 1 1 d .
H12 H 0.3421 0.7523 0.1470 0.041 Uiso 1 1 calc R
C13 C 0.1939(15) 0.6224(7) 0.1159(5) 0.035(2) Uani 1 1 d .
H13 H 0.2979 0.5767 0.1305 0.042 Uiso 1 1 calc R
C14 C -0.0045(13) 0.4706(6) 0.0786(4) 0.027(2) Uani 1 1 d .

loop_
_atom_site_aniso_label
_atom_site_aniso_U_11
_atom_site_aniso_U_22
_atom_site_aniso_U_33
_atom_site_aniso_U_23
_atom_site_aniso_U_13
_atom_site_aniso_U_12
Ca1 0.0149(7) 0.0196(8) 0.0362(8) 0.0009(8) 0.0011(7) 0.0021(8)
O1 0.015(3) 0.024(3) 0.041(3) 0.001(3) -0.005(2) 0.006(3)
O2 0.014(3) 0.021(3) 0.040(3) 0.008(3) -0.002(3) -0.001(2)
O1W 0.024(3) 0.040(4) 0.036(3) 0.002(3) 0.000(2) 0.015(4)
O3 0.018(3) 0.027(3) 0.048(4) -0.002(3) -0.004(3) 0.000(3)
O2W 0.014(3) 0.021(3) 0.046(3) 0.001(3) 0.003(3) 0.000(3)
O4 0.016(3) 0.024(4) 0.051(4) -0.002(3) -0.003(3) 0.009(3)
N1 0.020(4) 0.031(4) 0.045(4) 0.010(3) 0.000(4) 0.004(4)
N2 0.044(6) 0.030(5) 0.055(5) -0.005(4) -0.002(4) -0.011(5)
C1 0.016(4) 0.012(4) 0.036(4) 0.001(3) -0.001(4) -0.004(4)
C2 0.014(4) 0.030(5) 0.044(5) 0.006(4) 0.005(4) -0.010(4)
C3 0.020(5) 0.030(5) 0.038(5) 0.004(4) -0.003(4) 0.007(4)
C4 0.024(5) 0.027(5) 0.032(4) 0.005(3) -0.008(4) -0.006(4)
C5 0.023(5) 0.040(6) 0.036(5) 0.003(4) 0.008(4) 0.002(5)
C6 0.024(5) 0.038(6) 0.033(4) 0.005(4) 0.004(4) 0.008(5)
C7 0.016(4) 0.014(4) 0.033(4) 0.001(3) -0.005(4) -0.004(4)
C8 0.019(5) 0.023(4) 0.036(4) 0.004(3) 0.003(4) 0.000(4)
C9 0.027(5) 0.027(5) 0.052(6) 0.003(5) -0.002(5) -0.004(4)
C10 0.033(5) 0.025(5) 0.052(5) 0.011(5) -0.007(4) 0.005(5)
C11 0.040(7) 0.030(5) 0.041(5) -0.011(4) 0.008(5) -0.012(5)
C12 0.031(5) 0.027(6) 0.045(5) 0.003(4) -0.005(4) 0.000(5)
C13 0.029(6) 0.027(5) 0.050(5) -0.001(5) -0.006(5) 0.004(5)
C14 0.025(6) 0.021(4) 0.035(4) 0.002(3) 0.001(4) -0.010(4)

loop_
_atom_type_symbol
_atom_type_description
_atom_type_scat_dispersion_real
_atom_type_scat_dispersion_imag
_atom_type_scat_source
Ca Ca 0.2262 0.3064 'International Tables Vol C Tables 4.2.6.8 and 6.1.1.4'
O O 0.0106 0.0060 'International Tables Vol C Tables 4.2.6.8 and 6.1.1.4'
N N 0.0061 0.0033 'International Tables Vol C Tables 4.2.6.8 and 6.1.1.4'
C C 0.0033 0.0016 'International Tables Vol C Tables 4.2.6.8 and 6.1.1.4'
H H 0.0000 0.0000 'International Tables Vol C Tables 4.2.6.8 and 6.1.1.4'

loop_
_geom_angle_atom_site_label_1
_geom_angle_atom_site_label_2
_geom_angle_atom_site_label_3
_geom_angle
_geom_angle_site_symmetry_1
_geom_angle_site_symmetry_3
O1 Ca1 O2 144.32(19) . 1_455
O1 Ca1 O2 76.06(19) . 3_455
O2 Ca1 O2 121.13(15) 1_455 3_455
O1 Ca1 O2W 76.7(2) . .
O2 Ca1 O2W 73.6(2) 1_455 .
O2 Ca1 O2W 87.30(19) 3_455 .
O1 Ca1 O4 74.1(2) . .
O2 Ca1 O4 137.2(2) 1_455 .
O2 Ca1 O4 76.4(2) 3_455 .
O2W Ca1 O4 149.2(2) . .
O1 Ca1 O1W 94.1(2) . .
O2 Ca1 O1W 78.0(2) 1_455 .
O2 Ca1 O1W 158.3(2) 3_455 .
O2W Ca1 O1W 109.5(2) . .
O4 Ca1 O1W 82.4(2) . .
O1 Ca1 O3 126.6(2) . .
O2 Ca1 O3 87.23(19) 1_455 .
O2 Ca1 O3 88.1(2) 3_455 .
O2W Ca1 O3 154.1(2) . .
O4 Ca1 O3 52.5(2) . .
O1W Ca1 O3 82.3(2) . .
O1 Ca1 O1 123.89(17) . 3_455
O2 Ca1 O1 71.87(18) 1_455 3_455
O2 Ca1 O1 50.67(17) 3_455 3_455
O2W Ca1 O1 83.78(19) . 3_455
O4 Ca1 O1 104.5(2) . 3_455
O1W Ca1 O1 142.0(2) . 3_455
O3 Ca1 O1 73.7(2) . 3_455
O1 Ca1 C14 100.1(2) . .
O2 Ca1 C14 113.0(2) 1_455 .
O2 Ca1 C14 80.4(2) 3_455 .
O2W Ca1 C14 167.7(2) . .
O4 Ca1 C14 26.1(2) . .
O1W Ca1 C14 82.5(2) . .
O3 Ca1 C14 26.5(2) . .
O1 Ca1 C14 88.4(2) 3_455 .
O1 Ca1 C7 101.8(2) . 3_455
O2 Ca1 C7 97.7(2) 1_455 3_455
O2 Ca1 C7 25.9(2) 3_455 3_455
O2W Ca1 C7 90.5(2) . 3_455
O4 Ca1 C7 86.0(2) . 3_455
O1W Ca1 C7 156.9(2) . 3_455
O3 Ca1 C7 74.8(2) . 3_455
O1 Ca1 C7 25.8(2) 3_455 3_455
C14 Ca1 C7 78.4(2) . 3_455
O1 Ca1 Ca1 150.13(17) . 3_455
O2 Ca1 Ca1 36.65(14) 1_455 3_455
O2 Ca1 Ca1 85.79(15) 3_455 3_455
O2W Ca1 Ca1 78.98(15) . 3_455
O4 Ca1 Ca1 124.65(16) . 3_455
O1W Ca1 Ca1 110.28(15) . 3_455
O3 Ca1 Ca1 75.31(14) . 3_455
O1 Ca1 Ca1 35.42(12) 3_455 3_455
C14 Ca1 Ca1 99.99(18) . 3_455
C7 Ca1 Ca1 61.22(18) 3_455 3_455
O1 Ca1 Ca1 41.29(14) . 3
O2 Ca1 Ca1 143.31(16) 1_455 3
O2 Ca1 Ca1 34.98(13) 3_455 3
O2W Ca1 Ca1 77.28(15) . 3
O4 Ca1 Ca1 74.38(14) . 3
O1W Ca1 Ca1 133.62(15) . 3
O3 Ca1 Ca1 111.76(15) . 3
O1 Ca1 Ca1 83.39(13) 3_455 3
C14 Ca1 Ca1 92.39(18) . 3
C7 Ca1 Ca1 60.57(17) 3_455 3
Ca1 Ca1 Ca1 115.99(8) 3_455 3
O1 Ca1 H4W 95.0(8) . .
O2 Ca1 H4W 59.1(11) 1_455 .
O2 Ca1 H4W 85.5(17) 3_455 .
O2W Ca1 H4W 19.4(8) . .
O4 Ca1 H4W 160.6(15) . .
O1W Ca1 H4W 115.0(17) . .
O3 Ca1 H4W 134.7(9) . .
O1 Ca1 H4W 67.7(13) 3_455 .
C14 Ca1 H4W 156.0(13) . .
C7 Ca1 H4W 80.4(16) 3_455 .
Ca1 Ca1 H4W 59.6(8) 3_455 .
Ca1 Ca1 H4W 86.8(13) 3 .
C7 O1 Ca1 167.6(5) . .
C7 O1 Ca1 88.5(4) . 3
Ca1 O1 Ca1 103.3(2) . 3
C7 O2 Ca1 152.1(5) . 1_655
C7 O2 Ca1 97.0(4) . 3
Ca1 O2 Ca1 108.4(2) 1_655 3
Ca1 O1W H2W 102(5) . .
Ca1 O1W H1W 151(6) . .
H2W O1W H1W 98(3) . .
C14 O3 Ca1 93.0(5) . .
Ca1 O2W H3W 124(6) . .
Ca1 O2W H4W 94(6) . .
H3W O2W H4W 96(3) . .
C14 O4 Ca1 94.7(5) . .
C4 N1 H1N 98(6) . .
C4 N1 H2N 119(7) . .
H1N N1 H2N 119(9) . .
C11 N2 H3N 104(7) . .
C11 N2 H4N 116(8) . .
H3N N2 H4N 123(10) . .
C2 C1 C6 118.9(7) . .
C2 C1 C7 121.2(8) . .
C6 C1 C7 119.9(8) . .
C1 C2 C3 119.9(8) . .
C1 C2 H2 120.0 . .
C3 C2 H2 120.0 . .
C4 C3 C2 121.5(9) . .
C4 C3 H3 119.3 . .
C2 C3 H3 119.3 . .
C3 C4 C5 117.6(8) . .
C3 C4 N1 120.8(9) . .
C5 C4 N1 121.6(8) . .
C6 C5 C4 121.7(8) . .
C6 C5 H5 119.2 . .
C4 C5 H5 119.2 . .
C5 C6 C1 120.3(9) . .
C5 C6 H6 119.9 . .
C1 C6 H6 119.9 . .
O1 C7 O2 118.7(6) . .
O1 C7 C1 120.8(7) . .
O2 C7 C1 120.5(7) . .
O1 C7 Ca1 65.7(4) . 3
O2 C7 Ca1 57.1(4) . 3
C1 C7 Ca1 160.0(5) . 3
C13 C8 C9 119.0(8) . .
C13 C8 C14 119.2(8) . .
C9 C8 C14 121.8(8) . .
C8 C9 C10 120.8(9) . .
C8 C9 H9 119.6 . .
C10 C9 H9 119.6 . .
C11 C10 C9 119.6(9) . .
C11 C10 H10 120.2 . .
C9 C10 H10 120.2 . .
C10 C11 N2 119.8(10) . .
C10 C11 C12 119.6(8) . .
N2 C11 C12 120.6(9) . .
C13 C12 C11 119.5(9) . .
C13 C12 H12 120.3 . .
C11 C12 H12 120.3 . .
C8 C13 C12 121.5(9) . .
C8 C13 H13 119.3 . .
C12 C13 H13 119.3 . .
O4 C14 O3 119.6(7) . .
O4 C14 C8 120.1(7) . .
O3 C14 C8 120.3(8) . .
O4 C14 Ca1 59.2(4) . .
O3 C14 Ca1 60.5(4) . .
C8 C14 Ca1 176.8(6) . .

loop_
_geom_bond_atom_site_label_1
_geom_bond_atom_site_label_2
_geom_bond_distance
_geom_bond_site_symmetry_2
Ca1 O1 2.320(5) .
Ca1 O2 2.353(6) 1_455
Ca1 O2 2.450(6) 3_455
Ca1 O2W 2.460(6) .
Ca1 O4 2.469(6) .
Ca1 O1W 2.473(5) .
Ca1 O3 2.496(6) .
Ca1 O1 2.642(6) 3_455
Ca1 C14 2.864(9) .
Ca1 C7 2.898(8) 3_455
Ca1 Ca1 3.8956(18) 3_455
Ca1 Ca1 3.8956(18) 3
Ca1 H4W 2.67(8) .
O1 C7 1.264(10) .
O1 Ca1 2.642(6) 3
O2 C7 1.277(10) .
O2 Ca1 2.353(6) 1_655
O2 Ca1 2.450(6) 3
O1W H2W 0.88(2) .
O1W H1W 0.88(2) .
O3 C14 1.279(10) .
O2W H3W 0.88(2) .
O2W H4W 0.89(2) .
O4 C14 1.262(10) .
N1 C4 1.396(11) .
N1 H1N 0.89(2) .
N1 H2N 0.88(2) .
N2 C11 1.390(12) .
N2 H3N 0.87(2) .
N2 H4N 0.87(2) .
C1 C2 1.382(12) .
C1 C6 1.393(12) .
C1 C7 1.480(11) .
C2 C3 1.390(13) .
C2 H2 0.9500 .
C3 C4 1.381(13) .
C3 H3 0.9500 .
C4 C5 1.387(13) .
C5 C6 1.370(13) .
C5 H5 0.9500 .
C6 H6 0.9500 .
C7 Ca1 2.898(8) 3
C8 C13 1.380(12) .
C8 C9 1.380(12) .
C8 C14 1.491(11) .
C9 C10 1.410(13) .
C9 H9 0.9500 .
C10 C11 1.387(13) .
C10 H10 0.9500 .
C11 C12 1.399(13) .
C12 C13 1.392(13) .
C12 H12 0.9500 .
C13 H13 0.9500 .

loop_
_geom_torsion_atom_site_label_1
_geom_torsion_atom_site_label_2
_geom_torsion_atom_site_label_3
_geom_torsion_atom_site_label_4
_geom_torsion
_geom_torsion_site_symmetry_1
_geom_torsion_site_symmetry_4
O2 Ca1 O1 C7 -41(3) 1_455 .
O2 Ca1 O1 C7 -166(2) 3_455 .
O2W Ca1 O1 C7 -75(2) . .
O4 Ca1 O1 C7 115(2) . .
O1W Ca1 O1 C7 34(2) . .
O3 Ca1 O1 C7 117(2) . .
O1 Ca1 O1 C7 -148(2) 3_455 .
C14 Ca1 O1 C7 117(2) . .
C7 Ca1 O1 C7 -163(2) 3_455 .
Ca1 Ca1 O1 C7 -111(2) 3_455 .
Ca1 Ca1 O1 C7 -161(3) 3 .
O2 Ca1 O1 Ca1 119.9(3) 1_455 3
O2 Ca1 O1 Ca1 -4.7(2) 3_455 3
O2W Ca1 O1 Ca1 85.8(2) . 3
O4 Ca1 O1 Ca1 -84.2(2) . 3
O1W Ca1 O1 Ca1 -165.1(3) . 3
O3 Ca1 O1 Ca1 -81.6(3) . 3
O1 Ca1 O1 Ca1 12.83(16) 3_455 3
C14 Ca1 O1 Ca1 -82.0(2) . 3
C7 Ca1 O1 Ca1 -1.9(3) 3_455 3
Ca1 Ca1 O1 Ca1 49.5(4) 3_455 3
O1 Ca1 O3 C14 -0.9(6) . .
O2 Ca1 O3 C14 166.8(5) 1_455 .
O2 Ca1 O3 C14 -72.0(5) 3_455 .
O2W Ca1 O3 C14 -151.8(5) . .
O4 Ca1 O3 C14 2.3(4) . .
O1W Ca1 O3 C14 88.5(5) . .
O1 Ca1 O3 C14 -121.3(5) 3_455 .
C7 Ca1 O3 C14 -94.5(5) 3_455 .
Ca1 Ca1 O3 C14 -158.1(5) 3_455 .
Ca1 Ca1 O3 C14 -45.6(5) 3 .
O1 Ca1 O4 C14 175.1(5) . .
O2 Ca1 O4 C14 -25.4(6) 1_455 .
O2 Ca1 O4 C14 96.0(5) 3_455 .
O2W Ca1 O4 C14 155.9(5) . .
O1W Ca1 O4 C14 -88.4(5) . .
O3 Ca1 O4 C14 -2.3(4) . .
O1 Ca1 O4 C14 53.4(5) 3_455 .
C7 Ca1 O4 C14 71.6(5) 3_455 .
Ca1 Ca1 O4 C14 21.0(5) 3_455 .
Ca1 Ca1 O4 C14 132.1(5) 3 .
C6 C1 C2 C3 1.4(13) . .
C7 C1 C2 C3 -175.2(8) . .
C1 C2 C3 C4 -2.4(14) . .
C2 C3 C4 C5 0.5(13) . .
C2 C3 C4 N1 179.0(8) . .
C3 C4 C5 C6 2.4(14) . .
N1 C4 C5 C6 -176.1(9) . .
C4 C5 C6 C1 -3.4(15) . .
C2 C1 C6 C5 1.4(14) . .
C7 C1 C6 C5 178.1(8) . .
Ca1 O1 C7 O2 -177(2) . .
Ca1 O1 C7 O2 21.8(7) 3 .
Ca1 O1 C7 C1 3(3) . .
Ca1 O1 C7 C1 -158.7(6) 3 .
Ca1 O1 C7 Ca1 162(3) . 3
Ca1 O2 C7 O1 131.9(9) 1_655 .
Ca1 O2 C7 O1 -23.8(7) 3 .
Ca1 O2 C7 C1 -47.6(15) 1_655 .
Ca1 O2 C7 C1 156.7(6) 3 .
Ca1 O2 C7 Ca1 155.7(11) 1_655 3
C2 C1 C7 O1 158.2(8) . .
C6 C1 C7 O1 -18.4(12) . .
C2 C1 C7 O2 -22.3(12) . .
C6 C1 C7 O2 161.1(8) . .
C2 C1 C7 Ca1 55(2) . 3
C6 C1 C7 Ca1 -122.0(16) . 3
C13 C8 C9 C10 0.2(14) . .
C14 C8 C9 C10 -179.1(8) . .
C8 C9 C10 C11 -0.8(14) . .
C9 C10 C11 N2 -179.2(9) . .
C9 C10 C11 C12 -0.1(13) . .
C10 C11 C12 C13 1.6(14) . .
N2 C11 C12 C13 -179.4(9) . .
C9 C8 C13 C12 1.3(14) . .
C14 C8 C13 C12 -179.4(8) . .
C11 C12 C13 C8 -2.3(14) . .
Ca1 O4 C14 O3 4.1(8) . .
Ca1 O4 C14 C8 -176.3(6) . .
Ca1 O3 C14 O4 -4.0(8) . .
Ca1 O3 C14 C8 176.4(6) . .
C13 C8 C14 O4 -12.1(12) . .
C9 C8 C14 O4 167.2(8) . .
C13 C8 C14 O3 167.5(8) . .
C9 C8 C14 O3 -13.2(13) . .
C13 C8 C14 Ca1 -90(11) . .
C9 C8 C14 Ca1 89(11) . .
O1 Ca1 C14 O4 -4.8(5) . .
O2 Ca1 C14 O4 161.5(4) 1_455 .
O2 Ca1 C14 O4 -78.6(5) 3_455 .
O2W Ca1 C14 O4 -78.5(12) . .
O1W Ca1 C14 O4 88.0(5) . .
O3 Ca1 C14 O4 175.9(8) . .
O1 Ca1 C14 O4 -129.0(5) 3_455 .
C7 Ca1 C14 O4 -104.9(5) 3_455 .
Ca1 Ca1 C14 O4 -162.6(4) 3_455 .
Ca1 Ca1 C14 O4 -45.7(5) 3 .
O1 Ca1 C14 O3 179.3(5) . .
O2 Ca1 C14 O3 -14.4(5) 1_455 .
O2 Ca1 C14 O3 105.4(5) 3_455 .
O2W Ca1 C14 O3 105.6(12) . .
O4 Ca1 C14 O3 -175.9(8) . .
O1W Ca1 C14 O3 -87.9(5) . .
O1 Ca1 C14 O3 55.1(5) 3_455 .
C7 Ca1 C14 O3 79.1(5) 3_455 .
Ca1 Ca1 C14 O3 21.5(5) 3_455 .
Ca1 Ca1 C14 O3 138.4(5) 3 .
O1 Ca1 C14 C8 75(11) . .
O2 Ca1 C14 C8 -119(11) 1_455 .
O2 Ca1 C14 C8 1(11) 3_455 .
O2W Ca1 C14 C8 1(12) . .
O4 Ca1 C14 C8 80(11) . .
O1W Ca1 C14 C8 168(11) . .
O3 Ca1 C14 C8 -104(11) . .
O1 Ca1 C14 C8 -49(11) 3_455 .
C7 Ca1 C14 C8 -25(11) 3_455 .
Ca1 Ca1 C14 C8 -83(11) 3_455 .
Ca1 Ca1 C14 C8 34(11) 3 .
